data_7101711
loop_
_publ_author_name
'Zhao, Gui-Ling'
'Xu, Yongmei'
'Sund\'en, Henrik'
'Eriksson, Lars'
'Sayah, Mahmoud'
'C\'ordova, Armando'

_publ_section_title
;
 Organocatalytic enantioselective conjugate addition of aldehydes to
 maleimides.
;
_journal_issue 7
_journal_name_full 'Chemical communications (Cambridge, England)'
_journal_page_first 734
_journal_page_last 735
_journal_paper_doi 10.1039/b614962f
_journal_year 2007
_chemical_absolute_configuration ad
_chemical_formula_moiety 'C15 H16 Br N O4'
_chemical_formula_sum 'C15 H16 Br N O4'
_chemical_formula_weight 354.20
_space_group_IT_number 4
_symmetry_cell_setting monoclinic
_symmetry_space_group_name_Hall 'P 2yb'
_symmetry_space_group_name_H-M 'P 1 21 1'
_cell_angle_alpha 90.00
_cell_angle_beta 99.248(4)
_cell_angle_gamma 90.00
_cell_formula_units_Z 2
_cell_length_a 5.4015(2)
_cell_length_b 10.6598(4)
_cell_length_c 13.0093(5)
_cell_measurement_reflns_used 1425
_cell_measurement_temperature 100(1)
_cell_measurement_theta_max 32.1179
_cell_measurement_theta_min 3.7001
_cell_volume 739.33(5)
_computing_cell_refinement
;
CrysAlis RED, Oxford Diffraction Ltd.,
Version 1.171.31.5 (release 28-08-2006 CrysAlis171 .NET)
(compiled Aug 28 2006,13:05:05)
;
_computing_data_collection
;
CrysAlis CCD, Oxford Diffraction Ltd.,
Version 1.171.31.5 (release 28-08-2006 CrysAlis171 .NET)
(compiled Aug 28 2006,13:05:05)
;
_computing_data_reduction
;
CrysAlis RED, Oxford Diffraction Ltd.,
Version 1.171.31.5 (release 28-08-2006 CrysAlis171 .NET)
(compiled Aug 28 2006,13:05:05)
;
_computing_molecular_graphics 'DIAMOND (Bergerhoff, 1996)'
_computing_publication_material 'Platon (Spek, 2003); SHELXL97'
_diffrn_ambient_temperature 100(1)
_diffrn_detector_area_resol_mean 16.5467
_diffrn_measured_fraction_theta_full 0.925
_diffrn_measured_fraction_theta_max 0.925
_diffrn_measurement_device_type 'Xcalibur-3 kappa-diffractometer with Sapphire-III CCD'
_diffrn_measurement_method '\w scans at different \f'
_diffrn_radiation_monochromator graphite
_diffrn_radiation_source 'Enhance (Mo) X-ray Source'
_diffrn_radiation_type 'Mo K\a'
_diffrn_radiation_wavelength 0.71073
_diffrn_reflns_av_R_equivalents 0.0786
_diffrn_reflns_limit_h_max 7
_diffrn_reflns_limit_h_min -8
_diffrn_reflns_limit_k_max 9
_diffrn_reflns_limit_k_min -15
_diffrn_reflns_limit_l_max 18
_diffrn_reflns_limit_l_min -19
_diffrn_reflns_number 7190
_diffrn_reflns_theta_full 32.17
_diffrn_reflns_theta_max 32.17
_diffrn_reflns_theta_min 3.70
_exptl_absorpt_coefficient_mu 2.795
_exptl_absorpt_correction_T_max 0.870
_exptl_absorpt_correction_T_min 0.823
_exptl_absorpt_correction_type multi-scan
_exptl_absorpt_process_details
;
CrysAlis RED, Oxford Diffraction Ltd.,
Version 1.171.31.5 (release 28-08-2006 CrysAlis171 .NET)
(compiled Aug 28 2006,13:05:05)
Empirical absorption correction using spherical harmonics,
implemented in SCALE3 ABSPACK scaling algorithm.
;
_exptl_crystal_colour colourless
_exptl_crystal_density_diffrn 1.591
_exptl_crystal_description prism
_exptl_crystal_F_000 360
_exptl_crystal_preparation 'methylenedichloride : pentane'
_exptl_crystal_size_max 0.15
_exptl_crystal_size_mid 0.08
_exptl_crystal_size_min 0.05
_refine_diff_density_max 0.390
_refine_diff_density_min -0.450
_refine_diff_density_rms 0.086
_refine_ls_abs_structure_details '(Flack, 1983)'
_refine_ls_abs_structure_Flack 0.031(13)
_refine_ls_extinction_method none
_refine_ls_goodness_of_fit_ref 0.669
_refine_ls_hydrogen_treatment constr
_refine_ls_number_parameters 194
_refine_ls_number_reflns 3064
_refine_ls_number_restraints 1
_refine_ls_restrained_S_all 0.669
_refine_ls_R_factor_all 0.0985
_refine_ls_R_factor_gt 0.0363
_refine_ls_shift/su_max 0.001
_refine_ls_shift/su_mean 0.000
_refine_ls_structure_factor_coef Fsqd
_refine_ls_weighting_details 'calc w=1/[\s^2^(Fo^2^)+(0.0040P)^2^] where P=(Fo^2^+2Fc^2^)/3'
_refine_ls_weighting_scheme calc
_refine_ls_wR_factor_gt 0.0396
_refine_ls_wR_factor_ref 0.0460
_reflns_number_gt 1436
_reflns_number_total 3064
_reflns_threshold_expression I>2\s(I)
_cod_data_source_file b614962f.txt
_cod_data_source_block a10_100k
_cod_original_sg_symbol_H-M 'P 21'
_cod_database_code 7101711

loop_
_symmetry_equiv_pos_as_xyz
'x, y, z'
'-x, y+1/2, -z'

loop_
_atom_site_label
_atom_site_type_symbol
_atom_site_fract_x
_atom_site_fract_y
_atom_site_fract_z
_atom_site_U_iso_or_equiv
_atom_site_adp_type
_atom_site_occupancy
_atom_site_symmetry_multiplicity
_atom_site_calc_flag
_atom_site_refinement_flags
Br1 Br 0.13272(8) 0.30485(6) -0.07940(3) 0.02698(11) Uani 1 1 d .
C2 C 0.1807(8) 0.2062(4) 0.0442(3) 0.0188(10) Uani 1 1 d .
C3 C 0.0144(7) 0.2248(3) 0.1141(3) 0.0174(10) Uani 1 1 d .
H3 H -0.1214 0.2819 0.0984 0.021 Uiso 1 1 calc R
C4 C 0.0503(7) 0.1586(3) 0.2068(3) 0.0143(9) Uani 1 1 d .
H4 H -0.0629 0.1689 0.2551 0.017 Uiso 1 1 calc R
C5 C 0.2491(9) 0.0786(4) 0.2286(4) 0.0106(12) Uani 1 1 d .
C6 C 0.4124(8) 0.0578(4) 0.1578(3) 0.0179(10) Uani 1 1 d .
H6 H 0.5468 -0.0003 0.1726 0.021 Uiso 1 1 calc R
C7 C 0.3726(8) 0.1250(3) 0.0638(3) 0.0195(10) Uani 1 1 d .
H7 H 0.4814 0.1130 0.0141 0.023 Uiso 1 1 calc R
N8 N 0.2975(6) 0.0160(3) 0.3268(2) 0.0119(7) Uani 1 1 d .
C9 C 0.5013(10) 0.0461(5) 0.4047(4) 0.0137(12) Uani 1 1 d .
C10 C 0.4895(7) -0.0327(3) 0.4997(3) 0.0116(9) Uani 1 1 d .
H10 H 0.6198 -0.0997 0.5015 0.014 Uiso 1 1 calc R
C11 C 0.2315(7) -0.0973(3) 0.4749(3) 0.0164(10) Uani 1 1 d .
H11A H 0.2486 -0.1892 0.4843 0.020 Uiso 1 1 calc R
H11B H 0.1166 -0.0653 0.5210 0.020 Uiso 1 1 calc R
C12 C 0.1345(8) -0.0657(3) 0.3635(3) 0.0117(9) Uani 1 1 d .
O13 O 0.6578(5) 0.1244(2) 0.39145(19) 0.0208(7) Uani 1 1 d .
O14 O -0.0590(5) -0.1028(2) 0.30970(19) 0.0176(7) Uani 1 1 d .
C15 C 0.5588(9) 0.0459(4) 0.5983(4) 0.0128(12) Uani 1 1 d .
H15 H 0.7181 0.0896 0.5900 0.015 Uiso 1 1 calc R
C16 C 0.3669(8) 0.1495(3) 0.5999(3) 0.0131(9) Uani 1 1 d .
O17 O 0.1956(5) 0.1680(2) 0.5280(2) 0.0299(8) Uani 1 1 d .
O18 O 0.4111(5) 0.2240(3) 0.6812(2) 0.0277(8) Uani 1 1 d .
H18 H 0.3012 0.2804 0.6760 0.042 Uiso 1 1 calc R
C19 C 0.6218(7) -0.0307(3) 0.6998(3) 0.0142(9) Uani 1 1 d .
H19 H 0.7331 -0.1010 0.6847 0.017 Uiso 1 1 calc R
C20 C 0.7702(11) 0.0449(5) 0.7895(4) 0.0251(15) Uani 1 1 d .
H20A H 0.6598 0.1071 0.8141 0.038 Uiso 1 1 calc R
H20B H 0.9103 0.0877 0.7649 0.038 Uiso 1 1 calc R
H20C H 0.8354 -0.0119 0.8467 0.038 Uiso 1 1 calc R
C21 C 0.3922(8) -0.0908(4) 0.7346(3) 0.0242(11) Uani 1 1 d .
H21A H 0.4449 -0.1399 0.7980 0.036 Uiso 1 1 calc R
H21B H 0.3089 -0.1459 0.6793 0.036 Uiso 1 1 calc R
H21C H 0.2754 -0.0250 0.7487 0.036 Uiso 1 1 calc R

loop_
_atom_site_aniso_label
_atom_site_aniso_U_11
_atom_site_aniso_U_22
_atom_site_aniso_U_33
_atom_site_aniso_U_23
_atom_site_aniso_U_13
_atom_site_aniso_U_12
Br1 0.0346(2) 0.0284(2) 0.01686(18) 0.0065(4) 0.00100(17) -0.0092(4)
C2 0.025(3) 0.013(2) 0.018(2) 0.0072(19) 0.003(2) -0.006(2)
C3 0.022(3) 0.012(2) 0.016(2) 0.0043(19) -0.003(2) -0.001(2)
C4 0.017(2) 0.015(2) 0.013(2) -0.0007(18) 0.009(2) -0.003(2)
C5 0.011(3) 0.011(3) 0.009(3) 0.001(2) 0.000(2) -0.004(2)
C6 0.014(2) 0.020(2) 0.020(2) -0.0021(19) 0.002(2) 0.001(2)
C7 0.021(2) 0.027(2) 0.013(2) -0.005(2) 0.009(2) 0.002(2)
N8 0.0105(19) 0.0107(17) 0.0157(19) -0.0009(15) 0.0056(16) 0.0015(15)
C9 0.012(3) 0.015(3) 0.014(3) -0.009(2) 0.001(2) 0.004(2)
C10 0.009(2) 0.0069(19) 0.019(2) -0.0024(18) 0.0016(18) -0.0006(18)
C11 0.021(3) 0.013(2) 0.016(2) -0.0007(18) 0.006(2) 0.001(2)
C12 0.017(2) 0.009(2) 0.009(2) -0.0062(17) 0.004(2) 0.0032(19)
O13 0.0190(17) 0.0242(16) 0.0197(17) 0.0017(13) 0.0050(15) -0.0104(15)
O14 0.0175(16) 0.0209(16) 0.0134(15) -0.0005(12) -0.0003(14) -0.0091(14)
C15 0.007(3) 0.015(3) 0.017(3) 0.002(2) 0.002(2) 0.001(2)
C16 0.010(2) 0.012(2) 0.019(3) -0.0033(19) 0.009(2) -0.002(2)
O17 0.0242(19) 0.0263(18) 0.0336(19) -0.0085(15) -0.0120(16) 0.0128(15)
O18 0.034(2) 0.0247(17) 0.0218(16) -0.0141(14) -0.0021(16) 0.0193(15)
C19 0.017(2) 0.014(2) 0.012(2) 0.0014(18) 0.002(2) 0.0023(19)
C20 0.036(4) 0.024(3) 0.013(3) -0.001(2) -0.002(3) 0.004(3)
C21 0.035(3) 0.020(2) 0.016(2) 0.0015(19) -0.002(2) -0.009(2)

loop_
_atom_type_symbol
_atom_type_description
_atom_type_scat_dispersion_real
_atom_type_scat_dispersion_imag
_atom_type_scat_source
C C 0.0033 0.0016 'International Tables Vol C Tables 4.2.6.8 and 6.1.1.4'
H H 0.0000 0.0000 'International Tables Vol C Tables 4.2.6.8 and 6.1.1.4'
Br Br -0.2901 2.4595 'International Tables Vol C Tables 4.2.6.8 and 6.1.1.4'
N N 0.0061 0.0033 'International Tables Vol C Tables 4.2.6.8 and 6.1.1.4'
O O 0.0106 0.0060 'International Tables Vol C Tables 4.2.6.8 and 6.1.1.4'

loop_
_geom_angle_atom_site_label_1
_geom_angle_atom_site_label_2
_geom_angle_atom_site_label_3
_geom_angle
C7 C2 C3 121.8(4)
C7 C2 Br1 120.8(3)
C3 C2 Br1 117.3(3)
C4 C3 C2 118.9(4)
C4 C3 H3 120.6
C2 C3 H3 120.6
C5 C4 C3 119.6(4)
C5 C4 H4 120.2
C3 C4 H4 120.2
C4 C5 C6 121.5(4)
C4 C5 N8 120.2(4)
C6 C5 N8 118.2(4)
C5 C6 C7 118.1(4)
C5 C6 H6 121.0
C7 C6 H6 121.0
C2 C7 C6 120.0(4)
C2 C7 H7 120.0
C6 C7 H7 120.0
C12 N8 C9 111.3(3)
C12 N8 C5 124.8(4)
C9 N8 C5 123.2(4)
O13 C9 N8 122.2(4)
O13 C9 C10 128.3(4)
N8 C9 C10 109.4(4)
C9 C10 C15 110.3(3)
C9 C10 C11 103.5(3)
C15 C10 C11 120.8(3)
C9 C10 H10 107.2
C15 C10 H10 107.2
C11 C10 H10 107.2
C12 C11 C10 105.4(3)
C12 C11 H11A 110.7
C10 C11 H11A 110.7
C12 C11 H11B 110.7
C10 C11 H11B 110.7
H11A C11 H11B 108.8
O14 C12 N8 122.7(3)
O14 C12 C11 127.8(4)
N8 C12 C11 109.5(3)
C16 C15 C10 109.6(4)
C16 C15 C19 115.6(4)
C10 C15 C19 114.8(3)
C16 C15 H15 105.3
C10 C15 H15 105.3
C19 C15 H15 105.3
O17 C16 O18 122.5(4)
O17 C16 C15 122.9(4)
O18 C16 C15 114.5(4)
C16 O18 H18 109.5
C21 C19 C20 110.2(3)
C21 C19 C15 113.4(3)
C20 C19 C15 112.9(4)
C21 C19 H19 106.6
C20 C19 H19 106.6
C15 C19 H19 106.6
C19 C20 H20A 109.5
C19 C20 H20B 109.5
H20A C20 H20B 109.5
C19 C20 H20C 109.5
H20A C20 H20C 109.5
H20B C20 H20C 109.5
C19 C21 H21A 109.5
C19 C21 H21B 109.5
H21A C21 H21B 109.5
C19 C21 H21C 109.5
H21A C21 H21C 109.5
H21B C21 H21C 109.5

loop_
_geom_bond_atom_site_label_1
_geom_bond_atom_site_label_2
_geom_bond_distance
Br1 C2 1.904(4)
C2 C7 1.343(5)
C2 C3 1.391(5)
C3 C4 1.384(4)
C3 H3 0.9500
C4 C5 1.365(5)
C4 H4 0.9500
C5 C6 1.392(6)
C5 N8 1.428(5)
C6 C7 1.403(5)
C6 H6 0.9500
C7 H7 0.9500
N8 C12 1.377(5)
N8 C9 1.408(6)
C9 O13 1.220(5)
C9 C10 1.504(6)
C10 C15 1.528(5)
C10 C11 1.541(5)
C10 H10 1.0000
C11 C12 1.498(5)
C11 H11A 0.9900
C11 H11B 0.9900
C12 O14 1.226(4)
C15 C16 1.517(6)
C15 C19 1.542(6)
C15 H15 1.0000
C16 O17 1.221(4)
C16 O18 1.314(4)
O18 H18 0.8400
C19 C21 1.527(5)
C19 C20 1.534(5)
C19 H19 1.0000
C20 H20A 0.9800
C20 H20B 0.9800
C20 H20C 0.9800
C21 H21A 0.9800
C21 H21B 0.9800
C21 H21C 0.9800

loop_
_geom_torsion_atom_site_label_1
_geom_torsion_atom_site_label_2
_geom_torsion_atom_site_label_3
_geom_torsion_atom_site_label_4
_geom_torsion
C7 C2 C3 C4 0.8(6)
Br1 C2 C3 C4 -177.2(3)
C2 C3 C4 C5 1.1(5)
C3 C4 C5 C6 -2.6(6)
C3 C4 C5 N8 176.0(4)
C4 C5 C6 C7 2.2(6)
N8 C5 C6 C7 -176.4(4)
C3 C2 C7 C6 -1.2(6)
Br1 C2 C7 C6 176.8(3)
C5 C6 C7 C2 -0.3(6)
C4 C5 N8 C12 60.9(5)
C6 C5 N8 C12 -120.5(4)
C4 C5 N8 C9 -108.5(5)
C6 C5 N8 C9 70.1(5)
C12 N8 C9 O13 -174.2(4)
C5 N8 C9 O13 -3.5(6)
C12 N8 C9 C10 6.4(4)
C5 N8 C9 C10 177.1(4)
O13 C9 C10 C15 41.2(6)
N8 C9 C10 C15 -139.4(3)
O13 C9 C10 C11 171.8(5)
N8 C9 C10 C11 -8.9(4)
C9 C10 C11 C12 8.0(4)
C15 C10 C11 C12 131.9(3)
C9 N8 C12 O14 178.5(4)
C5 N8 C12 O14 8.0(6)
C9 N8 C12 C11 -0.9(4)
C5 N8 C12 C11 -171.4(4)
C10 C11 C12 O14 175.9(4)
C10 C11 C12 N8 -4.8(4)
C9 C10 C15 C16 63.6(5)
C11 C10 C15 C16 -57.1(5)
C9 C10 C15 C19 -164.5(3)
C11 C10 C15 C19 74.9(5)
C10 C15 C16 O17 -4.1(6)
C19 C15 C16 O17 -135.6(4)
C10 C15 C16 O18 -179.1(3)
C19 C15 C16 O18 49.4(5)
C16 C15 C19 C21 56.4(5)
C10 C15 C19 C21 -72.7(4)
C16 C15 C19 C20 -69.9(5)
C10 C15 C19 C20 161.1(4)

loop_
_cod_related_entry_id
_cod_related_entry_database
_cod_related_entry_code
1 ChemSpider 30652994
